data_4338952
loop_
_publ_author_name
'Cametti, Massimo'
'Dalla Cort, Antonella'
'Colapietro, Marcello'
'Portalone, Gustavo'
'Russo, Luca'
'Rissanen, Kari'

_publ_section_title
;
 Evidence of the facile hydride and enolate addition to the imine bond of
 an aluminum-salophen complex.
;
_journal_issue 22
_journal_name_full 'Inorganic chemistry'
_journal_page_first 9057
_journal_page_last 9059
_journal_paper_doi 10.1021/ic701521s
_journal_volume 46
_journal_year 2007
_chemical_formula_sum 'C24 H22 Al N2 O5'
_chemical_formula_weight 445.42
_chemical_name_systematic
;
?
;
_space_group_IT_number 2
_symmetry_cell_setting triclinic
_symmetry_space_group_name_Hall '-P 1'
_symmetry_space_group_name_H-M 'P -1'
_atom_sites_solution_hydrogens geom
_atom_sites_solution_primary direct
_atom_sites_solution_secondary difmap
_audit_creation_method SHELXL-97
_cell_angle_alpha 86.1385(34)
_cell_angle_beta 69.3368(34)
_cell_angle_gamma 78.0562(37)
_cell_formula_units_Z 2
_cell_length_a 9.13560(50)
_cell_length_b 11.40230(80)
_cell_length_c 11.64000(80)
_cell_measurement_reflns_used 7707
_cell_measurement_temperature 173.0(1)
_cell_measurement_theta_max 25.000
_cell_measurement_theta_min 2.546
_cell_volume 1109.92(13)
_computing_data_collection 'Collect (Bruker AXS BV, 1997-2004)'
_computing_structure_refinement 'SHELXL-97 (Sheldrick, 1997)'
_diffrn_ambient_temperature 293(2)
_diffrn_detector_area_resol_mean 9
_diffrn_measured_fraction_theta_full 0.997
_diffrn_measured_fraction_theta_max 0.997
_diffrn_measurement_device '95mm CCD camera on \k-goniostat'
_diffrn_measurement_device_type KappaCCD
_diffrn_measurement_method CCD
_diffrn_radiation_monochromator 'horizonally mounted graphite crystal'
_diffrn_radiation_source 'fine-focus sealed tube'
_diffrn_radiation_type MoK\a
_diffrn_radiation_wavelength 0.71069
_diffrn_reflns_av_R_equivalents 0.0586
_diffrn_reflns_av_sigmaI/netI 0.0922
_diffrn_reflns_limit_h_max 10
_diffrn_reflns_limit_h_min -10
_diffrn_reflns_limit_k_max 13
_diffrn_reflns_limit_k_min -13
_diffrn_reflns_limit_l_max 13
_diffrn_reflns_limit_l_min -12
_diffrn_reflns_number 6226
_diffrn_reflns_theta_full 25.00
_diffrn_reflns_theta_max 25.00
_diffrn_reflns_theta_min 2.61
_exptl_absorpt_coefficient_mu 0.130
_exptl_absorpt_correction_type none
_exptl_crystal_colour colorless
_exptl_crystal_density_diffrn 1.333
_exptl_crystal_density_method 'not measured'
_exptl_crystal_description block
_exptl_crystal_F_000 466
_exptl_crystal_size_max 0.25
_exptl_crystal_size_mid 0.15
_exptl_crystal_size_min 0.10
_refine_diff_density_max 0.645
_refine_diff_density_min -0.347
_refine_diff_density_rms 0.075
_refine_ls_extinction_method none
_refine_ls_goodness_of_fit_ref 1.048
_refine_ls_hydrogen_treatment constr
_refine_ls_matrix_type full
_refine_ls_number_parameters 298
_refine_ls_number_reflns 3899
_refine_ls_number_restraints 2
_refine_ls_restrained_S_all 1.047
_refine_ls_R_factor_all 0.1277
_refine_ls_R_factor_gt 0.0753
_refine_ls_shift/su_max 0.000
_refine_ls_shift/su_mean 0.000
_refine_ls_structure_factor_coef Fsqd
_refine_ls_weighting_details 'calc w=1/[\s^2^(Fo^2^)+(0.0740P)^2^+2.2383P] where P=(Fo^2^+2Fc^2^)/3'
_refine_ls_weighting_scheme calc
_refine_ls_wR_factor_gt 0.1662
_refine_ls_wR_factor_ref 0.2053
_reflns_number_gt 2508
_reflns_number_total 3899
_reflns_threshold_expression >2sigma(I)
_cod_data_source_file ic701521s-file001.cif
_cod_data_source_block 3
_cod_original_cell_volume 1109.921(128)
_cod_original_sg_symbol_H-M P-1
_cod_database_code 4338952

loop_
_symmetry_equiv_pos_as_xyz
'x, y, z'
'-x, -y, -z'

loop_
_atom_site_label
_atom_site_type_symbol
_atom_site_fract_x
_atom_site_fract_y
_atom_site_fract_z
_atom_site_U_iso_or_equiv
_atom_site_adp_type
_atom_site_occupancy
_atom_site_symmetry_multiplicity
_atom_site_calc_flag
_atom_site_refinement_flags
C1 C 0.2662(5) 0.3309(4) 0.7256(4) 0.0270(10) Uani 1 1 d .
C2 C 0.2672(5) 0.2572(4) 0.6343(4) 0.0255(10) Uani 1 1 d .
C3 C 0.1334(5) 0.2079(4) 0.6505(4) 0.0317(11) Uani 1 1 d .
H3 H 0.1323 0.1593 0.5899 0.038 Uiso 1 1 calc R
C4 C 0.0035(6) 0.2318(5) 0.7566(5) 0.0398(12) Uani 1 1 d .
H4 H -0.0847 0.1978 0.7678 0.048 Uiso 1 1 calc R
C5 C 0.0013(6) 0.3054(5) 0.8474(4) 0.0375(12) Uani 1 1 d .
H5 H -0.0879 0.3212 0.9185 0.045 Uiso 1 1 calc R
C6 C 0.1335(5) 0.3556(4) 0.8314(4) 0.0313(11) Uani 1 1 d .
H6 H 0.1328 0.4056 0.8915 0.038 Uiso 1 1 calc R
C8 C 0.4950(5) 0.3356(4) 0.7890(4) 0.0293(10) Uani 1 1 d .
H8 H 0.4149 0.3310 0.8707 0.035 Uiso 1 1 calc R
C9 C 0.5932(5) 0.2107(4) 0.7539(4) 0.0260(10) Uani 1 1 d .
C10 C 0.6939(5) 0.1844(4) 0.6312(4) 0.0289(10) Uani 1 1 d .
C11 C 0.7935(6) 0.0710(4) 0.6034(5) 0.0355(11) Uani 1 1 d .
H11 H 0.8581 0.0516 0.5225 0.043 Uiso 1 1 calc R
C12 C 0.7966(6) -0.0124(5) 0.6947(5) 0.0424(13) Uani 1 1 d .
H12 H 0.8650 -0.0866 0.6750 0.051 Uiso 1 1 calc R
C13 C 0.6983(6) 0.0136(5) 0.8164(5) 0.0418(12) Uani 1 1 d .
H13 H 0.7004 -0.0425 0.8779 0.050 Uiso 1 1 calc R
C14 C 0.5974(6) 0.1246(4) 0.8437(4) 0.0343(11) Uani 1 1 d .
H14 H 0.5306 0.1421 0.9244 0.041 Uiso 1 1 calc R
C16 C 0.4461(5) 0.1570(4) 0.4495(4) 0.0288(10) Uani 1 1 d .
H16 H 0.3839 0.0985 0.4684 0.035 Uiso 1 1 calc R
C17 C 0.5800(5) 0.1442(4) 0.3378(4) 0.0269(10) Uani 1 1 d .
C18 C 0.6696(6) 0.2356(4) 0.2891(4) 0.0299(10) Uani 1 1 d .
C19 C 0.7940(6) 0.2138(4) 0.1773(4) 0.0399(12) Uani 1 1 d .
H19 H 0.8561 0.2714 0.1453 0.048 Uiso 1 1 calc R
C20 C 0.8276(7) 0.1086(5) 0.1127(5) 0.0465(14) Uani 1 1 d .
H20 H 0.9107 0.0971 0.0375 0.056 Uiso 1 1 calc R
C21 C 0.7388(6) 0.0196(4) 0.1584(4) 0.0434(13) Uani 1 1 d .
H21 H 0.7624 -0.0511 0.1143 0.052 Uiso 1 1 calc R
C22 C 0.6155(6) 0.0371(4) 0.2696(4) 0.0352(11) Uani 1 1 d .
H22 H 0.5550 -0.0217 0.3002 0.042 Uiso 1 1 calc R
C24 C 0.5931(6) 0.4245(4) 0.7967(5) 0.0362(11) Uani 1 1 d .
H23A H 0.6563 0.4441 0.7141 0.043 Uiso 1 1 calc R
H23B H 0.6664 0.3868 0.8378 0.043 Uiso 1 1 calc R
C25 C 0.4956(7) 0.5394(5) 0.8640(5) 0.0401(12) Uani 1 1 d .
C27 C 0.5791(7) 0.6419(5) 0.8523(6) 0.0536(15) Uani 1 1 d .
H26A H 0.5052 0.7091 0.8988 0.080 Uiso 1 1 calc R
H26B H 0.6202 0.6637 0.7675 0.080 Uiso 1 1 calc R
H26C H 0.6655 0.6184 0.8830 0.080 Uiso 1 1 calc R
N7 N 0.4073(4) 0.3826(3) 0.7022(3) 0.0279(9) Uani 1 1 d .
H7 H 0.3706 0.4622 0.7193 0.034 Uiso 1 1 calc R
N15 N 0.4058(4) 0.2457(3) 0.5267(3) 0.0249(8) Uani 1 1 d .
O23 O 0.6223(4) 0.5058(3) 0.5074(3) 0.0295(7) Uani 1 1 d .
H23 H 0.7196 0.5112 0.5132 0.035 Uiso 1 1 calc R
O10 O 0.7009(3) 0.2655(3) 0.5420(3) 0.0286(7) Uani 1 1 d .
O18 O 0.6324(4) 0.3409(3) 0.3439(3) 0.0314(8) Uani 1 1 d .
O26 O 0.3552(4) 0.5459(3) 0.9288(3) 0.0442(9) Uani 1 1 d .
Al1 Al 0.53908(16) 0.37042(12) 0.51080(12) 0.0262(4) Uani 1 1 d .
C28 C 0.9631(16) 0.3633(14) 0.4430(13) 0.198(9) Uani 1 1 d D
O28A O 1.0157(16) 0.3645(14) 0.3100(12) 0.218(12) Uani 0.50 1 d PD
H2A H 0.9404 0.3955 0.2882 0.327 Uiso 0.50 1 calc PR
O28B O 0.906(2) 0.4890(14) 0.477(2) 0.31(2) Uani 0.50 1 d PD
H2B3 H 0.9795 0.5255 0.4459 0.458 Uiso 0.50 1 calc PR

loop_
_atom_site_aniso_label
_atom_site_aniso_U_11
_atom_site_aniso_U_22
_atom_site_aniso_U_33
_atom_site_aniso_U_23
_atom_site_aniso_U_13
_atom_site_aniso_U_12
C1 0.027(2) 0.029(2) 0.026(2) 0.0001(19) -0.0086(19) -0.0075(19)
C2 0.031(2) 0.020(2) 0.024(2) 0.0011(18) -0.0096(19) -0.0036(18)
C3 0.031(3) 0.031(3) 0.033(3) -0.005(2) -0.011(2) -0.006(2)
C4 0.027(3) 0.048(3) 0.044(3) -0.001(2) -0.012(2) -0.011(2)
C5 0.026(2) 0.053(3) 0.027(3) 0.000(2) -0.003(2) -0.004(2)
C6 0.032(3) 0.037(3) 0.025(2) -0.004(2) -0.010(2) -0.006(2)
C8 0.030(2) 0.031(2) 0.027(2) -0.005(2) -0.0082(19) -0.007(2)
C9 0.028(2) 0.025(2) 0.027(2) -0.0001(19) -0.0097(19) -0.0092(19)
C10 0.023(2) 0.029(2) 0.035(3) -0.002(2) -0.009(2) -0.0085(19)
C11 0.030(2) 0.033(3) 0.040(3) -0.005(2) -0.007(2) -0.005(2)
C12 0.042(3) 0.031(3) 0.049(3) -0.001(2) -0.013(3) 0.003(2)
C13 0.053(3) 0.032(3) 0.045(3) 0.014(2) -0.023(3) -0.012(2)
C14 0.037(3) 0.040(3) 0.026(2) -0.002(2) -0.010(2) -0.009(2)
C16 0.037(3) 0.021(2) 0.028(2) 0.0011(19) -0.009(2) -0.0093(19)
C17 0.034(2) 0.020(2) 0.024(2) -0.0002(18) -0.009(2) -0.0025(19)
C18 0.039(3) 0.023(2) 0.023(2) -0.0014(19) -0.008(2) 0.000(2)
C19 0.048(3) 0.030(3) 0.029(3) 0.003(2) 0.001(2) -0.009(2)
C20 0.056(3) 0.035(3) 0.030(3) -0.007(2) 0.003(2) 0.002(3)
C21 0.058(3) 0.030(3) 0.032(3) -0.012(2) -0.008(2) 0.003(2)
C22 0.046(3) 0.028(3) 0.030(3) 0.001(2) -0.012(2) -0.007(2)
C24 0.037(3) 0.036(3) 0.036(3) -0.007(2) -0.012(2) -0.006(2)
C25 0.053(3) 0.041(3) 0.032(3) -0.003(2) -0.023(3) -0.007(3)
C27 0.073(4) 0.039(3) 0.061(4) -0.005(3) -0.035(3) -0.014(3)
N7 0.028(2) 0.024(2) 0.030(2) -0.0071(16) -0.0076(16) -0.0021(16)
N15 0.0272(19) 0.0233(19) 0.0223(19) 0.0020(15) -0.0057(16) -0.0064(15)
O23 0.0335(17) 0.0218(16) 0.0341(17) -0.0014(13) -0.0103(14) -0.0093(13)
O10 0.0260(16) 0.0272(17) 0.0280(17) 0.0012(14) -0.0040(13) -0.0052(13)
O18 0.0428(19) 0.0226(16) 0.0242(16) -0.0018(13) -0.0048(14) -0.0084(14)
O26 0.052(2) 0.041(2) 0.0353(19) -0.0089(16) -0.0140(18) 0.0007(17)
Al1 0.0311(7) 0.0219(7) 0.0235(7) -0.0020(5) -0.0057(6) -0.0070(6)
C28 0.164(12) 0.30(2) 0.209(14) 0.193(15) -0.131(12) -0.150(14)
O28A 0.071(9) 0.113(13) 0.37(3) 0.067(16) 0.021(14) 0.009(8)
O28B 0.29(3) 0.153(17) 0.58(6) 0.21(3) -0.25(3) -0.16(2)

loop_
_atom_type_symbol
_atom_type_description
_atom_type_scat_dispersion_real
_atom_type_scat_dispersion_imag
_atom_type_scat_source
C C 0.0033 0.0016 'International Tables Vol C Tables 4.2.6.8 and 6.1.1.4'
H H 0.0000 0.0000 'International Tables Vol C Tables 4.2.6.8 and 6.1.1.4'
N N 0.0061 0.0033 'International Tables Vol C Tables 4.2.6.8 and 6.1.1.4'
O O 0.0106 0.0060 'International Tables Vol C Tables 4.2.6.8 and 6.1.1.4'
Al Al 0.0645 0.0514 'International Tables Vol C Tables 4.2.6.8 and 6.1.1.4'

loop_
_geom_angle_atom_site_label_1
_geom_angle_atom_site_label_2
_geom_angle_atom_site_label_3
_geom_angle
_geom_angle_site_symmetry_1
_geom_angle_site_symmetry_3
C6 C1 C2 120.3(4) . .
C6 C1 N7 122.5(4) . .
C2 C1 N7 117.1(4) . .
C1 C2 C3 119.5(4) . .
C1 C2 N15 114.8(4) . .
C3 C2 N15 125.5(4) . .
C4 C3 C2 119.5(4) . .
C4 C3 H3 120.3 . .
C2 C3 H3 120.3 . .
C3 C4 C5 121.3(4) . .
C3 C4 H4 119.4 . .
C5 C4 H4 119.4 . .
C4 C5 C6 119.5(4) . .
C4 C5 H5 120.3 . .
C6 C5 H5 120.3 . .
C1 C6 C5 119.8(4) . .
C1 C6 H6 120.1 . .
C5 C6 H6 120.1 . .
N7 C8 C24 109.1(4) . .
N7 C8 C9 112.0(3) . .
C24 C8 C9 112.9(4) . .
N7 C8 H8 107.5 . .
C24 C8 H8 107.5 . .
C9 C8 H8 107.5 . .
C14 C9 C10 119.2(4) . .
C14 C9 C8 120.3(4) . .
C10 C9 C8 120.1(4) . .
O10 C10 C11 119.2(4) . .
O10 C10 C9 121.9(4) . .
C11 C10 C9 118.8(4) . .
C12 C11 C10 120.7(4) . .
C12 C11 H11 119.6 . .
C10 C11 H11 119.6 . .
C11 C12 C13 120.7(5) . .
C11 C12 H12 119.6 . .
C13 C12 H12 119.6 . .
C14 C13 C12 118.7(5) . .
C14 C13 H13 120.7 . .
C12 C13 H13 120.7 . .
C13 C14 C9 121.8(4) . .
C13 C14 H14 119.1 . .
C9 C14 H14 119.1 . .
N15 C16 C17 123.9(4) . .
N15 C16 H16 118.0 . .
C17 C16 H16 118.0 . .
C22 C17 C18 119.6(4) . .
C22 C17 C16 116.8(4) . .
C18 C17 C16 123.5(4) . .
O18 C18 C19 120.1(4) . .
O18 C18 C17 121.9(4) . .
C19 C18 C17 117.9(4) . .
C20 C19 C18 121.6(5) . .
C20 C19 H19 119.2 . .
C18 C19 H19 119.2 . .
C19 C20 C21 120.9(5) . .
C19 C20 H20 119.5 . .
C21 C20 H20 119.5 . .
C22 C21 C20 119.4(4) . .
C22 C21 H21 120.3 . .
C20 C21 H21 120.3 . .
C21 C22 C17 120.6(4) . .
C21 C22 H22 119.7 . .
C17 C22 H22 119.7 . .
C8 C24 C25 114.2(4) . .
C8 C24 H23A 108.7 . .
C25 C24 H23A 108.7 . .
C8 C24 H23B 108.7 . .
C25 C24 H23B 108.7 . .
H23A C24 H23B 107.6 . .
O26 C25 C27 121.9(5) . .
O26 C25 C24 120.7(5) . .
C27 C25 C24 117.3(5) . .
C25 C27 H26A 109.5 . .
C25 C27 H26B 109.5 . .
H26A C27 H26B 109.5 . .
C25 C27 H26C 109.5 . .
H26A C27 H26C 109.5 . .
H26B C27 H26C 109.5 . .
C1 N7 C8 112.2(3) . .
C1 N7 Al1 108.3(2) . .
C8 N7 Al1 117.9(3) . .
C1 N7 H7 105.9 . .
C8 N7 H7 105.9 . .
Al1 N7 H7 105.9 . .
C16 N15 C2 121.8(4) . .
C16 N15 Al1 123.6(3) . .
C2 N15 Al1 114.5(3) . .
Al1 O23 Al1 102.56(16) . 2_666
Al1 O23 H23 128.7 . .
Al1 O23 H23 128.7 2_666 .
C10 O10 Al1 129.4(3) . .
C18 O18 Al1 126.3(3) . .
O10 Al1 O18 91.92(15) . .
O10 Al1 O23 95.68(15) . .
O18 Al1 O23 95.18(14) . .
O10 Al1 O23 171.69(15) . 2_666
O18 Al1 O23 93.33(15) . 2_666
O23 Al1 O23 77.44(16) . 2_666
O10 Al1 N15 94.31(15) . .
O18 Al1 N15 90.19(14) . .
O23 Al1 N15 168.48(16) . .
O23 Al1 N15 92.11(15) 2_666 .
O10 Al1 N7 89.47(15) . .
O18 Al1 N7 170.06(14) . .
O23 Al1 N7 94.48(14) . .
O23 Al1 N7 86.47(15) 2_666 .
N15 Al1 N7 79.89(14) . .
O10 Al1 Al1 134.60(12) . 2_666
O18 Al1 Al1 95.44(12) . 2_666
O23 Al1 Al1 39.09(10) . 2_666
O23 Al1 Al1 38.35(9) 2_666 2_666
N15 Al1 Al1 130.29(13) . 2_666
N7 Al1 Al1 90.57(12) . 2_666
O28A C28 O28B 103.6(15) . .
C28 O28A H2A 109.5 . .
C28 O28B H2B3 109.5 . .

loop_
_geom_bond_atom_site_label_1
_geom_bond_atom_site_label_2
_geom_bond_distance
_geom_bond_site_symmetry_2
C1 C6 1.384(6) .
C1 C2 1.395(6) .
C1 N7 1.460(5) .
C2 C3 1.397(6) .
C2 N15 1.423(5) .
C3 C4 1.373(7) .
C3 H3 0.9300 .
C4 C5 1.385(7) .
C4 H4 0.9300 .
C5 C6 1.390(7) .
C5 H5 0.9300 .
C6 H6 0.9300 .
C8 N7 1.507(6) .
C8 C24 1.511(6) .
C8 C9 1.514(6) .
C8 H8 0.9800 .
C9 C14 1.391(7) .
C9 C10 1.411(6) .
C10 O10 1.337(6) .
C10 C11 1.402(6) .
C11 C12 1.381(7) .
C11 H11 0.9300 .
C12 C13 1.396(7) .
C12 H12 0.9300 .
C13 C14 1.385(7) .
C13 H13 0.9300 .
C14 H14 0.9300 .
C16 N15 1.304(5) .
C16 C17 1.427(6) .
C16 H16 0.9300 .
C17 C22 1.418(6) .
C17 C18 1.423(6) .
C18 O18 1.321(5) .
C18 C19 1.389(6) .
C19 C20 1.381(7) .
C19 H19 0.9300 .
C20 C21 1.391(7) .
C20 H20 0.9300 .
C21 C22 1.377(7) .
C21 H21 0.9300 .
C22 H22 0.9300 .
C24 C25 1.512(7) .
C24 H23A 0.9700 .
C24 H23B 0.9700 .
C25 O26 1.227(6) .
C25 C27 1.496(7) .
C27 H26A 0.9600 .
C27 H26B 0.9600 .
C27 H26C 0.9600 .
N7 Al1 2.124(4) .
N7 H7 0.9100 .
N15 Al1 2.015(4) .
O23 Al1 1.849(3) .
O23 Al1 1.879(3) 2_666
O23 H23 0.9300 .
O10 Al1 1.827(3) .
O18 Al1 1.848(3) .
Al1 O23 1.879(3) 2_666
Al1 Al1 2.908(3) 2_666
C28 O28A 1.4496(12) .
C28 O28B 1.4500(12) .
O28A H2A 0.8200 .
O28B H2B3 0.8200 .

loop_
_geom_torsion_atom_site_label_1
_geom_torsion_atom_site_label_2
_geom_torsion_atom_site_label_3
_geom_torsion_atom_site_label_4
_geom_torsion
_geom_torsion_site_symmetry_1
_geom_torsion_site_symmetry_4
C6 C1 C2 C3 -0.2(7) . .
N7 C1 C2 C3 -178.3(4) . .
C6 C1 C2 N15 175.7(4) . .
N7 C1 C2 N15 -2.4(6) . .
C1 C2 C3 C4 -0.7(7) . .
N15 C2 C3 C4 -176.2(4) . .
C2 C3 C4 C5 1.0(8) . .
C3 C4 C5 C6 -0.5(8) . .
C2 C1 C6 C5 0.8(7) . .
N7 C1 C6 C5 178.8(4) . .
C4 C5 C6 C1 -0.4(7) . .
N7 C8 C9 C14 -138.5(4) . .
C24 C8 C9 C14 97.9(5) . .
N7 C8 C9 C10 48.1(5) . .
C24 C8 C9 C10 -75.5(5) . .
C14 C9 C10 O10 -176.6(4) . .
C8 C9 C10 O10 -3.1(6) . .
C14 C9 C10 C11 1.1(6) . .
C8 C9 C10 C11 174.6(4) . .
O10 C10 C11 C12 175.9(4) . .
C9 C10 C11 C12 -1.9(6) . .
C10 C11 C12 C13 1.4(7) . .
C11 C12 C13 C14 0.0(7) . .
C12 C13 C14 C9 -0.8(7) . .
C10 C9 C14 C13 0.2(6) . .
C8 C9 C14 C13 -173.3(4) . .
N15 C16 C17 C22 174.6(4) . .
N15 C16 C17 C18 -10.0(8) . .
C22 C17 C18 O18 174.0(4) . .
C16 C17 C18 O18 -1.2(7) . .
C22 C17 C18 C19 -2.5(7) . .
C16 C17 C18 C19 -177.7(5) . .
O18 C18 C19 C20 -174.5(5) . .
C17 C18 C19 C20 2.1(8) . .
C18 C19 C20 C21 -0.9(9) . .
C19 C20 C21 C22 0.2(9) . .
C20 C21 C22 C17 -0.7(8) . .
C18 C17 C22 C21 1.9(7) . .
C16 C17 C22 C21 177.4(5) . .
N7 C8 C24 C25 70.7(5) . .
C9 C8 C24 C25 -164.1(4) . .
C8 C24 C25 O26 15.5(7) . .
C8 C24 C25 C27 -167.0(4) . .
C6 C1 N7 C8 67.7(5) . .
C2 C1 N7 C8 -114.2(4) . .
C6 C1 N7 Al1 -160.4(4) . .
C2 C1 N7 Al1 17.6(5) . .
C24 C8 N7 C1 -157.0(4) . .
C9 C8 N7 C1 77.3(4) . .
C24 C8 N7 Al1 76.2(4) . .
C9 C8 N7 Al1 -49.5(4) . .
C17 C16 N15 C2 177.3(4) . .
C17 C16 N15 Al1 -6.9(7) . .
C1 C2 N15 C16 160.4(4) . .
C3 C2 N15 C16 -23.9(7) . .
C1 C2 N15 Al1 -15.7(5) . .
C3 C2 N15 Al1 160.0(4) . .
C11 C10 O10 Al1 138.9(3) . .
C9 C10 O10 Al1 -43.4(5) . .
C19 C18 O18 Al1 -152.5(4) . .
C17 C18 O18 Al1 31.1(6) . .
C10 O10 Al1 O18 -137.8(3) . .
C10 O10 Al1 O23 126.8(3) . .
C10 O10 Al1 O23 93.1(11) . 2_666
C10 O10 Al1 N15 -47.4(4) . .
C10 O10 Al1 N7 32.4(3) . .
C10 O10 Al1 Al1 122.6(3) . 2_666
C18 O18 Al1 O10 57.8(4) . .
C18 O18 Al1 O23 153.7(4) . .
C18 O18 Al1 O23 -128.7(4) . 2_666
C18 O18 Al1 N15 -36.5(4) . .
C18 O18 Al1 N7 -40.1(12) . .
C18 O18 Al1 Al1 -167.1(4) . 2_666
Al1 O23 Al1 O10 -175.28(16) 2_666 .
Al1 O23 Al1 O18 92.27(16) 2_666 .
Al1 O23 Al1 O23 0.0 2_666 2_666
Al1 O23 Al1 N15 -25.2(8) 2_666 .
Al1 O23 Al1 N7 -85.37(16) 2_666 .
C16 N15 Al1 O10 -67.6(4) . .
C2 N15 Al1 O10 108.4(3) . .
C16 N15 Al1 O18 24.3(4) . .
C2 N15 Al1 O18 -159.6(3) . .
C16 N15 Al1 O23 142.3(7) . .
C2 N15 Al1 O23 -41.7(9) . .
C16 N15 Al1 O23 117.7(4) . 2_666
C2 N15 Al1 O23 -66.3(3) . 2_666
C16 N15 Al1 N7 -156.3(4) . .
C2 N15 Al1 N7 19.7(3) . .
C16 N15 Al1 Al1 121.6(3) . 2_666
C2 N15 Al1 Al1 -62.3(4) . 2_666
C1 N7 Al1 O10 -114.1(3) . .
C8 N7 Al1 O10 14.6(3) . .
C1 N7 Al1 O18 -16.0(11) . .
C8 N7 Al1 O18 112.7(9) . .
C1 N7 Al1 O23 150.3(3) . .
C8 N7 Al1 O23 -81.0(3) . .
C1 N7 Al1 O23 73.2(3) . 2_666
C8 N7 Al1 O23 -158.1(3) . 2_666
C1 N7 Al1 N15 -19.6(3) . .
C8 N7 Al1 N15 109.1(3) . .
C1 N7 Al1 Al1 111.3(3) . 2_666
C8 N7 Al1 Al1 -120.0(3) . 2_666
